data_7241797
loop_
_publ_author_name
'Chahine, Ali Y.'
'Turner, David R.'
'Batten, Stuart R.'

_publ_section_title
;
 Crystal engineering of coordination polymers using flexible
 tetracarboxylate linkers with embedded cyclohexyldiamine cores
;
_journal_issue 3
_journal_name_full CrystEngComm
_journal_page_first 569
_journal_page_last 590
_journal_paper_doi 10.1039/D0CE01620A
_journal_volume 23
_journal_year 2021
_chemical_formula_moiety 'C66 H64 N2 O8, 2(C4 H9 N O)'
_chemical_formula_sum 'C74 H82 N4 O10'
_chemical_formula_weight 1187.43
_space_group_crystal_system triclinic
_space_group_IT_number 2
_space_group_name_Hall '-P 1'
_space_group_name_H-M_alt 'P -1'
_atom_sites_solution_hydrogens geom
_audit_creation_date 2020-04-06
_audit_creation_method
;
Olex2 1.3
(compiled 2020.02.04 svn.rd84adfe8 for OlexSys, GUI svn.r6032)
;
_audit_update_record
;
2020-11-06 deposited with the CCDC.	2020-11-26 downloaded from the CCDC.
;
_cell_angle_alpha 112.89(3)
_cell_angle_beta 91.22(3)
_cell_angle_gamma 93.74(3)
_cell_formula_units_Z 1
_cell_length_a 6.3000(13)
_cell_length_b 15.210(3)
_cell_length_c 17.390(4)
_cell_measurement_reflns_used 6056
_cell_measurement_temperature 100(2)
_cell_measurement_theta_max 26.372
_cell_measurement_theta_min 1.273
_cell_volume 1529.9(7)
_computing_cell_refinement 'XDS (Kabsch, 1993)'
_computing_data_collection 'AS QEGUI'
_computing_data_reduction 'XDS (Kabsch, 1993)'
_computing_molecular_graphics 'Olex2 1.3 (Dolomanov et al., 2009)'
_computing_publication_material 'Olex2 1.3 (Dolomanov et al., 2009)'
_computing_structure_refinement 'SHELXL 2018/3 (Sheldrick, 2015)'
_computing_structure_solution 'SHELXT 2018/2 (Sheldrick, 2018)'
_diffrn_ambient_temperature 100(2)
_diffrn_measured_fraction_theta_full 0.993
_diffrn_measured_fraction_theta_max 0.970
_diffrn_measurement_device_type 'Dectris Eiger2 9M'
_diffrn_measurement_method 'Omega Scan'
_diffrn_radiation_monochromator 'Silicon Double Crystal'
_diffrn_radiation_type Synchrotron
_diffrn_radiation_wavelength 0.71073
_diffrn_reflns_av_R_equivalents 0.0265
_diffrn_reflns_av_unetI/netI 0.0182
_diffrn_reflns_Laue_measured_fraction_full 0.993
_diffrn_reflns_Laue_measured_fraction_max 0.970
_diffrn_reflns_limit_h_max 7
_diffrn_reflns_limit_h_min -7
_diffrn_reflns_limit_k_max 18
_diffrn_reflns_limit_k_min -18
_diffrn_reflns_limit_l_max 21
_diffrn_reflns_limit_l_min -21
_diffrn_reflns_number 29115
_diffrn_reflns_point_group_measured_fraction_full 0.993
_diffrn_reflns_point_group_measured_fraction_max 0.970
_diffrn_reflns_theta_full 25.242
_diffrn_reflns_theta_max 26.372
_diffrn_reflns_theta_min 1.273
_diffrn_source 'MX1 Beamline Australian Synchrotron'
_diffrn_standards_number 0
_exptl_absorpt_coefficient_mu 0.085
_exptl_absorpt_correction_type multi-scan
_exptl_absorpt_process_details 'XDS (Kabsch, 1993)'
_exptl_crystal_colour colourless
_exptl_crystal_density_diffrn 1.289
_exptl_crystal_description block
_exptl_crystal_F_000 634
_exptl_crystal_size_max 0.2
_exptl_crystal_size_mid 0.15
_exptl_crystal_size_min 0.10
_exptl_transmission_factor_max 0.7458
_exptl_transmission_factor_min 0.5498
_refine_diff_density_max 0.514
_refine_diff_density_min -0.527
_refine_diff_density_rms 0.063
_refine_ls_extinction_method none
_refine_ls_goodness_of_fit_ref 1.077
_refine_ls_hydrogen_treatment constr
_refine_ls_matrix_type full
_refine_ls_number_parameters 541
_refine_ls_number_reflns 6056
_refine_ls_number_restraints 4
_refine_ls_restrained_S_all 1.119
_refine_ls_R_factor_all 0.1191
_refine_ls_R_factor_gt 0.1015
_refine_ls_shift/su_max 0.000
_refine_ls_shift/su_mean 0.000
_refine_ls_structure_factor_coef Fsqd
_refine_ls_weighting_details 'w=1/[\s^2^(Fo^2^)+(0.1367P)^2^+1.5412P] where P=(Fo^2^+2Fc^2^)/3'
_refine_ls_weighting_scheme calc
_refine_ls_wR_factor_gt 0.2749
_refine_ls_wR_factor_ref 0.2934
_reflns_Friedel_coverage 0.000
_reflns_number_gt 4759
_reflns_number_total 6056
_reflns_threshold_expression 'I > 2\s(I)'
_cod_data_source_file d0ce01620a2.cif
_cod_data_source_block Me4L3
_cod_depositor_comments
;
The following automatic conversions were performed:

data item '_exptl_absorpt_correction_type' value 'Multi-Scan' was
changed to 'multi-scan' in accordance with the
/home/data/users/saulius/crontab/automatic-downloads/rss-feeds/RSC/lib/dictionaries/cif_core.dic
dictionary named 'cif_core.dic' version 2.4.2 last updated on
2011-04-26.

Automatic conversion script
Id: cif_fix_values 7556 2019-12-06 15:28:31Z antanas 

 Adding full bibliography for 7241796--7241816.cif.
;
_cod_original_cell_volume 1529.9(6)
_cod_database_code 7241797
_shelx_shelxl_version_number 2018/3
_shelx_space_group_comment
;
The symmetry employed for this shelxl refinement is uniquely defined
by the following loop, which should always be used as a source of
symmetry information in preference to the above space-group names.
They are only intended as comments.
;
_olex2_refinement_description
;
1. Fixed Uiso
 At 1.2 times of:
  All C(H) groups, All C(H,H) groups, All N(H) groups
 At 1.5 times of:
  All C(H,H,H) groups
2. Restrained distances
 O3A-C32
 1.32 with sigma of 0.02
 O3B-C32 = O4B-C32
 1.32 with sigma of 0.02
 O3A-O4A
 2.2 with sigma of 0.02
3. Others
 Fixed Sof: O3A(0.5) O4A(0.5) C21A(0.5) H21A(0.5) C22A(0.5) H22A(0.5)
 C27A(0.5) H27A(0.5) C28A(0.5) H28A(0.5) C30A(0.5) H30A(0.5) C31A(0.5)
 H31A(0.5) C33A(0.5) H33A(0.5) H33B(0.5) H33C(0.5) O3B(0.5) O4B(0.5) C21B(0.5)
 H21B(0.5) C22B(0.5) H22B(0.5) C27B(0.5) H27B(0.5) C28B(0.5) H28B(0.5)
 C30B(0.5) H30B(0.5) C31B(0.5) H31B(0.5) C33B(0.5) H33D(0.5) H33E(0.5)
 H33F(0.5) O5A(0.5) N2A(0.5) C34A(0.5) H34A(0.5) H34B(0.5) H34C(0.5) C35A(0.5)
 C36A(0.5) H36A(0.5) H36B(0.5) H36C(0.5) C37A(0.5) H37A(0.5) H37B(0.5)
 H37C(0.5) O5B(0.5) N2B(0.5) C34B(0.5) H34D(0.5) H34E(0.5) H34F(0.5) C35B(0.5)
 C36B(0.5) H36D(0.5) H36E(0.5) H36F(0.5) C37B(0.5) H37D(0.5) H37E(0.5) H37F(0.5)
4.a Ternary CH refined with riding coordinates:
 N1(H1), C16(H16)
4.b Secondary CH2 refined with riding coordinates:
 C15(H15A,H15B), C17(H17A,H17B), C18(H18A,H18B), C19(H19A,H19B)
4.c Aromatic/amide H refined with riding coordinates:
 C4(H4), C5(H5), C7(H7), C8(H8), C10(H10), C11(H11), C13(H13), C14(H14),
 C24(H24), C25(H25), C21A(H21A), C22A(H22A), C27A(H27A), C28A(H28A), C30A(H30A),
  C31A(H31A), C21B(H21B), C22B(H22B), C27B(H27B), C28B(H28B), C30B(H30B),
 C31B(H31B)
4.d Idealised Me refined as rotating group:
 C1(H1A,H1B,H1C), C33A(H33A,H33B,H33C), C33B(H33D,H33E,H33F), C34A(H34A,H34B,
 H34C), C36A(H36A,H36B,H36C), C37A(H37A,H37B,H37C), C34B(H34D,H34E,H34F),
 C36B(H36D,H36E,H36F), C37B(H37D,H37E,H37F)
;
_olex2_submission_special_instructions 'No special instructions were received'

loop_
_space_group_symop_operation_xyz
'x, y, z'
'-x, -y, -z'

loop_
_atom_site_label
_atom_site_type_symbol
_atom_site_fract_x
_atom_site_fract_y
_atom_site_fract_z
_atom_site_U_iso_or_equiv
_atom_site_adp_type
_atom_site_occupancy
_atom_site_site_symmetry_order
_atom_site_calc_flag
_atom_site_refinement_flags_posn
_atom_site_refinement_flags_adp
_atom_site_refinement_flags_occupancy
_atom_site_disorder_assembly
_atom_site_disorder_group
O1 O 1.6842(4) 0.07222(15) 0.78756(19) 0.0747(8) Uani 1 1 d . . . . .
O2 O 1.3409(5) 0.03224(17) 0.7858(3) 0.1017(12) Uani 1 1 d . . . . .
N1 N 1.1382(4) 0.80929(16) 0.91253(19) 0.0529(7) Uani 1 1 d . . . . .
H1 H 1.019007 0.762122 0.906999 0.063 Uiso 1 1 calc R U . . .
C1 C 1.7256(6) -0.0282(2) 0.7548(3) 0.0753(11) Uani 1 1 d . . . . .
H1A H 1.670912 -0.058599 0.697855 0.113 Uiso 1 1 calc R U . . .
H1B H 1.657014 -0.058774 0.787696 0.113 Uiso 1 1 calc R U . . .
H1C H 1.876355 -0.033654 0.757162 0.113 Uiso 1 1 calc R U . . .
C2 C 1.4835(5) 0.0923(2) 0.7983(2) 0.0551(8) Uani 1 1 d . . . . .
C3 C 1.4591(5) 0.19655(19) 0.8253(2) 0.0473(7) Uani 1 1 d . . . . .
C4 C 1.2668(6) 0.2312(2) 0.8474(4) 0.0890(15) Uani 1 1 d . . . . .
H4 H 1.150983 0.189609 0.846546 0.107 Uiso 1 1 calc R U . . .
C5 C 1.2406(6) 0.3278(2) 0.8711(3) 0.0827(14) Uani 1 1 d . . . . .
H5 H 1.106692 0.349395 0.885821 0.099 Uiso 1 1 calc R U . . .
C6 C 1.4038(4) 0.39243(17) 0.87382(16) 0.0365(6) Uani 1 1 d . . . . .
C7 C 1.5926(6) 0.3554(2) 0.8500(4) 0.114(2) Uani 1 1 d . . . . .
H7 H 1.708389 0.396440 0.849594 0.137 Uiso 1 1 calc R U . . .
C8 C 1.6205(6) 0.2592(2) 0.8261(4) 0.109(2) Uani 1 1 d . . . . .
H8 H 1.753639 0.237399 0.810288 0.130 Uiso 1 1 calc R U . . .
C9 C 1.3779(4) 0.49636(17) 0.90018(16) 0.0356(6) Uani 1 1 d . . . . .
C10 C 1.1843(5) 0.5341(2) 0.9253(3) 0.0644(10) Uani 1 1 d . . . . .
H10 H 1.067952 0.493551 0.926087 0.077 Uiso 1 1 calc R U . . .
C11 C 1.1612(5) 0.6310(2) 0.9493(3) 0.0703(11) Uani 1 1 d . . . . .
H11 H 1.030100 0.654315 0.966747 0.084 Uiso 1 1 calc R U . . .
C12 C 1.3274(4) 0.69349(18) 0.9478(2) 0.0473(7) Uani 1 1 d . . . . .
C13 C 1.5194(5) 0.6568(2) 0.9252(2) 0.0562(8) Uani 1 1 d . . . . .
H13 H 1.636415 0.697841 0.926121 0.067 Uiso 1 1 calc R U . . .
C14 C 1.5440(4) 0.55990(19) 0.9010(2) 0.0510(8) Uani 1 1 d . . . . .
H14 H 1.676406 0.537360 0.884878 0.061 Uiso 1 1 calc R U . . .
C15 C 1.2962(5) 0.7987(2) 0.9709(3) 0.0610(9) Uani 1 1 d . . . . .
H15A H 1.248384 0.826546 1.027365 0.073 Uiso 1 1 calc R U . . .
H15B H 1.430588 0.832574 0.968896 0.073 Uiso 1 1 calc R U . . .
C16 C 1.0473(4) 0.90368(19) 0.9426(3) 0.0570(9) Uani 1 1 d . . . . .
H16 H 0.953614 0.903098 0.896632 0.068 Uiso 1 1 calc R U . . .
C17 C 0.9068(5) 0.91797(19) 1.0159(3) 0.0597(9) Uani 1 1 d . . . . .
H17A H 0.993682 0.922820 1.064300 0.072 Uiso 1 1 calc R U . . .
H17B H 0.803607 0.863235 1.002037 0.072 Uiso 1 1 calc R U . . .
C18 C 0.7901(5) 1.0096(2) 1.0365(3) 0.0620(10) Uani 1 1 d . . . . .
H18A H 0.697782 1.003495 0.989087 0.074 Uiso 1 1 calc R U . . .
H18B H 0.702444 1.018619 1.083804 0.074 Uiso 1 1 calc R U . . .
C19 C 1.2195(5) 0.7829(2) 0.8292(3) 0.0645(10) Uani 1 1 d . . . . .
H19A H 1.305371 0.728917 0.817855 0.077 Uiso 1 1 calc R U . . .
H19B H 1.311178 0.836037 0.827983 0.077 Uiso 1 1 calc R U . . .
C20 C 1.0465(5) 0.7567(2) 0.7615(2) 0.0607(9) Uani 1 1 d . . . . .
C23 C 0.7304(7) 0.6998(3) 0.6295(2) 0.0702(11) Uani 1 1 d . . . . .
C24 C 0.9028(9) 0.7596(2) 0.6320(2) 0.0798(13) Uani 1 1 d . . . . .
H24 H 0.917428 0.781863 0.589494 0.096 Uiso 1 1 calc R U . . .
C25 C 1.0565(7) 0.7878(2) 0.6964(3) 0.0734(12) Uani 1 1 d . . . . .
H25 H 1.171395 0.829315 0.696226 0.088 Uiso 1 1 calc R U . . .
C26 C 0.5665(10) 0.6682(3) 0.5592(2) 0.0820(14) Uani 1 1 d . . . . .
C29 C 0.2599(13) 0.6107(3) 0.4257(3) 0.108(2) Uani 1 1 d . . . . .
C32 C 0.0945(15) 0.5791(3) 0.3530(3) 0.139(4) Uani 1 1 d D . . . .
O3A O -0.0094(12) 0.5199(7) 0.3477(4) 0.121(4) Uani 0.5 1 d D . P A 1
O4A O 0.0639(10) 0.6136(7) 0.3014(4) 0.097(2) Uani 0.5 1 d D . P A 1
C21A C 0.878(2) 0.6778(6) 0.7484(8) 0.057(2) Uani 0.5 1 d . . P B 1
H21A H 0.879229 0.646394 0.784829 0.068 Uiso 0.5 1 calc R U P B 1
C22A C 0.719(2) 0.6488(6) 0.6850(7) 0.056(2) Uani 0.5 1 d . . P B 1
H22A H 0.613365 0.600403 0.678504 0.067 Uiso 0.5 1 calc R U P B 1
C27A C 0.3878(18) 0.5933(7) 0.5431(6) 0.074(3) Uani 0.5 1 d . . P C 1
H27A H 0.373876 0.563774 0.580784 0.088 Uiso 0.5 1 calc R U P C 1
C28A C 0.2451(18) 0.5654(8) 0.4779(6) 0.076(2) Uani 0.5 1 d . . P C 1
H28A H 0.139835 0.516316 0.469344 0.092 Uiso 0.5 1 calc R U P C 1
C30A C 0.359(2) 0.6950(8) 0.4444(7) 0.102(3) Uani 0.5 1 d . . P C 1
H30A H 0.330122 0.732714 0.414906 0.122 Uiso 0.5 1 calc R U P C 1
C31A C 0.5118(18) 0.7257(7) 0.5107(7) 0.094(3) Uani 0.5 1 d . . P C 1
H31A H 0.583361 0.785838 0.525355 0.113 Uiso 0.5 1 calc R U P C 1
C33A C -0.1540(15) 0.4920(11) 0.2755(5) 0.113(5) Uani 0.5 1 d . . P A 1
H33A H -0.081946 0.456145 0.226324 0.170 Uiso 0.5 1 calc R U P A 1
H33B H -0.202912 0.548130 0.270653 0.170 Uiso 0.5 1 calc R U P A 1
H33C H -0.273509 0.453050 0.281536 0.170 Uiso 0.5 1 calc R U P A 1
O3B O -0.1171(13) 0.5440(5) 0.3722(5) 0.0900(19) Uani 0.5 1 d D . P A 2
O4B O 0.2122(18) 0.5769(5) 0.2816(4) 0.123(3) Uani 0.5 1 d D . P A 2
C21B C 0.864(2) 0.7193(9) 0.7700(8) 0.079(4) Uani 0.5 1 d . . P B 2
H21B H 0.834570 0.710581 0.818853 0.095 Uiso 0.5 1 calc R U P B 2
C22B C 0.714(2) 0.6924(9) 0.7048(8) 0.081(4) Uani 0.5 1 d . . P B 2
H22B H 0.584408 0.665677 0.713236 0.097 Uiso 0.5 1 calc R U P B 2
C27B C 0.391(2) 0.6419(9) 0.5688(5) 0.087(4) Uani 0.5 1 d . . P C 2
H27B H 0.357632 0.642507 0.620905 0.105 Uiso 0.5 1 calc R U P C 2
C28B C 0.230(2) 0.6093(7) 0.5028(5) 0.094(4) Uani 0.5 1 d . . P C 2
H28B H 0.097355 0.585897 0.512690 0.113 Uiso 0.5 1 calc R U P C 2
C30B C 0.490(3) 0.6407(7) 0.4167(4) 0.107(5) Uani 0.5 1 d . . P C 2
H30B H 0.531607 0.639095 0.365192 0.128 Uiso 0.5 1 calc R U P C 2
C31B C 0.6395(16) 0.6701(6) 0.4823(4) 0.080(3) Uani 0.5 1 d . . P C 2
H31B H 0.779282 0.690019 0.477098 0.096 Uiso 0.5 1 calc R U P C 2
C33B C -0.2925(18) 0.5196(8) 0.3094(7) 0.092(3) Uani 0.5 1 d . . P A 2
H33D H -0.260724 0.465327 0.260722 0.137 Uiso 0.5 1 calc R U P A 2
H33E H -0.311035 0.573054 0.294286 0.137 Uiso 0.5 1 calc R U P A 2
H33F H -0.420990 0.504174 0.331756 0.137 Uiso 0.5 1 calc R U P A 2
O5A O -0.1778(10) 0.9211(5) 0.5377(5) 0.0821(18) Uani 0.5 1 d . . P D 1
N2A N 0.0814(17) 0.8962(9) 0.4535(8) 0.107(3) Uani 0.5 1 d . . P D 1
C34A C 0.1827(18) 0.9697(9) 0.5995(7) 0.097(3) Uani 0.5 1 d . . P D 1
H34A H 0.284684 0.924077 0.595478 0.145 Uiso 0.5 1 calc R U P D 1
H34B H 0.112646 0.985477 0.651154 0.145 Uiso 0.5 1 calc R U P D 1
H34C H 0.254412 1.026618 0.597957 0.145 Uiso 0.5 1 calc R U P D 1
C35A C 0.0186(18) 0.9269(9) 0.5267(8) 0.093(3) Uani 0.5 1 d . . P D 1
C36A C 0.3128(17) 0.9257(11) 0.4338(10) 0.120(4) Uani 0.5 1 d . . P D 1
H36A H 0.318705 0.989956 0.436279 0.180 Uiso 0.5 1 calc R U P D 1
H36B H 0.345855 0.882874 0.378856 0.180 Uiso 0.5 1 calc R U P D 1
H36C H 0.414257 0.922064 0.474204 0.180 Uiso 0.5 1 calc R U P D 1
C37A C -0.076(2) 0.8551(10) 0.3798(7) 0.104(4) Uani 0.5 1 d . . P D 1
H37A H -0.217777 0.855480 0.399277 0.156 Uiso 0.5 1 calc R U P D 1
H37B H -0.046750 0.790553 0.346332 0.156 Uiso 0.5 1 calc R U P D 1
H37C H -0.064834 0.893094 0.346863 0.156 Uiso 0.5 1 calc R U P D 1
O5B O -0.1315(13) 0.8578(7) 0.4832(7) 0.109(3) Uani 0.5 1 d . . P E 2
N2B N 0.129(2) 0.8326(8) 0.4028(8) 0.123(4) Uani 0.5 1 d . . P E 2
C34B C 0.2358(17) 0.9007(8) 0.5482(7) 0.090(3) Uani 0.5 1 d . . P E 2
H34D H 0.297846 0.962353 0.553806 0.135 Uiso 0.5 1 calc R U P E 2
H34E H 0.346805 0.859549 0.545968 0.135 Uiso 0.5 1 calc R U P E 2
H34F H 0.151529 0.907620 0.595265 0.135 Uiso 0.5 1 calc R U P E 2
C35B C 0.104(4) 0.8599(11) 0.4732(13) 0.168(11) Uani 0.5 1 d . . P E 2
C36B C 0.3563(15) 0.8429(7) 0.3859(8) 0.094(3) Uani 0.5 1 d . . P E 2
H36D H 0.380321 0.895345 0.368632 0.141 Uiso 0.5 1 calc R U P E 2
H36E H 0.393898 0.784981 0.342346 0.141 Uiso 0.5 1 calc R U P E 2
H36F H 0.442370 0.855088 0.435746 0.141 Uiso 0.5 1 calc R U P E 2
C37B C -0.025(2) 0.7951(8) 0.3295(8) 0.100(4) Uani 0.5 1 d . . P E 2
H37D H -0.024467 0.839377 0.302488 0.150 Uiso 0.5 1 calc R U P E 2
H37E H -0.165127 0.787135 0.347673 0.150 Uiso 0.5 1 calc R U P E 2
H37F H 0.015175 0.734391 0.290960 0.150 Uiso 0.5 1 calc R U P E 2

loop_
_atom_site_aniso_label
_atom_site_aniso_U_11
_atom_site_aniso_U_22
_atom_site_aniso_U_33
_atom_site_aniso_U_23
_atom_site_aniso_U_13
_atom_site_aniso_U_12
O1 0.0594(14) 0.0284(11) 0.124(2) 0.0156(12) -0.0010(14) 0.0153(9)
O2 0.0787(18) 0.0325(12) 0.195(4) 0.0425(17) 0.047(2) 0.0119(12)
N1 0.0383(12) 0.0267(11) 0.095(2) 0.0246(12) -0.0005(12) 0.0062(9)
C1 0.075(2) 0.0303(16) 0.112(3) 0.0164(17) 0.003(2) 0.0207(15)
C2 0.0575(18) 0.0318(14) 0.077(2) 0.0214(14) 0.0096(15) 0.0094(13)
C3 0.0500(16) 0.0280(13) 0.0638(18) 0.0170(12) 0.0028(13) 0.0079(11)
C4 0.063(2) 0.0374(17) 0.174(5) 0.045(2) 0.049(3) 0.0114(15)
C5 0.055(2) 0.0369(17) 0.163(4) 0.041(2) 0.047(2) 0.0185(14)
C6 0.0379(13) 0.0294(12) 0.0427(13) 0.0142(10) -0.0015(10) 0.0060(10)
C7 0.0430(19) 0.0279(16) 0.253(7) 0.034(3) 0.031(3) 0.0048(13)
C8 0.0412(19) 0.0306(16) 0.236(6) 0.030(3) 0.026(3) 0.0109(14)
C9 0.0360(13) 0.0296(12) 0.0406(13) 0.0128(10) -0.0030(10) 0.0061(9)
C10 0.0430(16) 0.0329(15) 0.116(3) 0.0266(17) 0.0162(17) 0.0068(12)
C11 0.0401(17) 0.0349(15) 0.130(3) 0.0235(18) 0.0155(18) 0.0132(12)
C12 0.0388(14) 0.0265(12) 0.0702(19) 0.0120(12) -0.0083(12) 0.0069(10)
C13 0.0383(15) 0.0313(14) 0.099(3) 0.0250(15) 0.0048(15) 0.0039(11)
C14 0.0344(14) 0.0316(13) 0.086(2) 0.0199(14) 0.0083(13) 0.0092(10)
C15 0.0374(15) 0.0273(13) 0.109(3) 0.0169(15) -0.0149(16) 0.0056(11)
C16 0.0346(14) 0.0281(13) 0.110(3) 0.0288(15) -0.0002(15) 0.0065(11)
C17 0.0341(14) 0.0270(13) 0.119(3) 0.0296(16) 0.0040(16) 0.0045(10)
C18 0.0355(15) 0.0291(14) 0.123(3) 0.0299(16) 0.0061(16) 0.0076(11)
C19 0.0467(17) 0.0443(17) 0.116(3) 0.0439(19) 0.0182(18) 0.0150(13)
C20 0.0585(19) 0.0522(18) 0.089(2) 0.0435(18) 0.0244(17) 0.0211(15)
C23 0.100(3) 0.068(2) 0.056(2) 0.0330(17) 0.0269(19) 0.041(2)
C24 0.154(4) 0.0379(17) 0.054(2) 0.0216(15) 0.032(2) 0.020(2)
C25 0.112(3) 0.0343(16) 0.080(3) 0.0254(16) 0.043(2) 0.0146(17)
C26 0.129(4) 0.080(3) 0.047(2) 0.0270(19) 0.024(2) 0.059(3)
C29 0.222(7) 0.050(2) 0.044(2) 0.0049(17) -0.013(3) 0.050(3)
C32 0.322(13) 0.035(2) 0.047(3) 0.0008(18) -0.051(4) 0.036(4)
O3A 0.074(5) 0.252(12) 0.060(4) 0.073(6) 0.026(3) 0.096(7)
O4A 0.062(3) 0.175(8) 0.074(4) 0.073(5) -0.005(3) -0.002(4)
C21A 0.075(5) 0.035(4) 0.064(6) 0.027(4) 0.000(4) -0.005(4)
C22A 0.077(5) 0.041(4) 0.049(5) 0.020(4) -0.002(4) -0.010(4)
C27A 0.098(7) 0.069(6) 0.065(6) 0.043(5) -0.013(5) -0.013(5)
C28A 0.103(7) 0.070(6) 0.064(6) 0.033(5) -0.006(5) 0.010(5)
C30A 0.134(9) 0.089(7) 0.096(7) 0.053(6) -0.022(6) 0.001(7)
C31A 0.118(8) 0.078(6) 0.101(7) 0.050(5) -0.012(6) 0.007(5)
C33A 0.066(5) 0.238(15) 0.061(5) 0.080(7) 0.007(4) 0.047(7)
O3B 0.112(6) 0.088(5) 0.089(5) 0.053(4) -0.012(4) 0.025(4)
O4B 0.240(11) 0.067(4) 0.049(3) 0.007(3) -0.045(5) 0.036(5)
C21B 0.087(7) 0.100(10) 0.064(7) 0.051(8) -0.008(6) -0.022(9)
C22B 0.081(6) 0.108(10) 0.057(7) 0.040(8) 0.010(5) -0.020(9)
C27B 0.126(9) 0.095(8) 0.029(4) 0.000(4) -0.005(5) 0.079(8)
C28B 0.154(9) 0.072(6) 0.038(4) -0.008(4) -0.013(4) 0.083(7)
C30B 0.236(14) 0.065(5) 0.028(3) 0.015(3) 0.020(5) 0.088(8)
C31B 0.144(8) 0.073(5) 0.039(3) 0.029(3) 0.032(4) 0.072(5)
C33B 0.102(7) 0.086(6) 0.104(7) 0.055(6) -0.017(6) 0.014(5)
O5A 0.062(4) 0.088(4) 0.120(5) 0.069(4) 0.005(3) -0.006(3)
N2A 0.112(7) 0.110(8) 0.102(8) 0.037(7) 0.001(6) 0.043(6)
C34A 0.099(7) 0.114(8) 0.101(8) 0.073(7) -0.025(6) -0.016(7)
C35A 0.097(8) 0.092(7) 0.124(9) 0.080(7) -0.004(6) -0.002(6)
C36A 0.077(7) 0.148(12) 0.169(12) 0.102(10) -0.004(7) -0.006(7)
C37A 0.124(9) 0.121(9) 0.080(7) 0.049(6) -0.001(6) 0.047(8)
O5B 0.072(5) 0.134(7) 0.155(8) 0.097(7) -0.009(5) 0.003(5)
N2B 0.191(13) 0.086(7) 0.112(8) 0.063(7) -0.025(8) 0.003(7)
C34B 0.088(6) 0.105(8) 0.102(7) 0.072(6) -0.020(6) -0.022(6)
C35B 0.33(3) 0.070(8) 0.132(15) 0.074(10) -0.095(16) -0.010(11)
C36B 0.076(6) 0.074(6) 0.146(10) 0.062(6) -0.033(6) -0.009(5)
C37B 0.105(8) 0.084(7) 0.124(9) 0.061(7) -0.042(7) -0.016(6)

loop_
_atom_type_symbol
_atom_type_description
_atom_type_scat_dispersion_real
_atom_type_scat_dispersion_imag
_atom_type_scat_source
C C 0.0033 0.0016 'International Tables Vol C Tables 4.2.6.8 and 6.1.1.4'
H H 0.0000 0.0000 'International Tables Vol C Tables 4.2.6.8 and 6.1.1.4'
N N 0.0061 0.0033 'International Tables Vol C Tables 4.2.6.8 and 6.1.1.4'
O O 0.0106 0.0060 'International Tables Vol C Tables 4.2.6.8 and 6.1.1.4'

loop_
_geom_angle_atom_site_label_1
_geom_angle_atom_site_label_2
_geom_angle_atom_site_label_3
_geom_angle
_geom_angle_site_symmetry_1
_geom_angle_site_symmetry_3
_geom_angle_publ_flag
C2 O1 C1 117.1(3) . . ?
C15 N1 H1 106.0 . . ?
C15 N1 C16 114.5(3) . . ?
C16 N1 H1 106.0 . . ?
C19 N1 H1 106.0 . . ?
C19 N1 C15 111.3(3) . . ?
C19 N1 C16 112.4(3) . . ?
O1 C1 H1A 109.5 . . ?
O1 C1 H1B 109.5 . . ?
O1 C1 H1C 109.5 . . ?
H1A C1 H1B 109.5 . . ?
H1A C1 H1C 109.5 . . ?
H1B C1 H1C 109.5 . . ?
O1 C2 C3 112.2(3) . . ?
O2 C2 O1 122.6(3) . . ?
O2 C2 C3 125.1(3) . . ?
C4 C3 C2 120.2(3) . . ?
C8 C3 C2 122.5(3) . . ?
C8 C3 C4 117.3(3) . . ?
C3 C4 H4 119.6 . . ?
C3 C4 C5 120.8(3) . . ?
C5 C4 H4 119.6 . . ?
C4 C5 H5 118.8 . . ?
C6 C5 C4 122.5(3) . . ?
C6 C5 H5 118.8 . . ?
C5 C6 C9 122.8(2) . . ?
C7 C6 C5 115.3(3) . . ?
C7 C6 C9 121.8(3) . . ?
C6 C7 H7 118.7 . . ?
C6 C7 C8 122.7(3) . . ?
C8 C7 H7 118.7 . . ?
C3 C8 C7 121.4(3) . . ?
C3 C8 H8 119.3 . . ?
C7 C8 H8 119.3 . . ?
C10 C9 C6 121.6(2) . . ?
C14 C9 C6 121.8(2) . . ?
C14 C9 C10 116.6(2) . . ?
C9 C10 H10 119.4 . . ?
C11 C10 C9 121.2(3) . . ?
C11 C10 H10 119.4 . . ?
C10 C11 H11 119.2 . . ?
C12 C11 C10 121.6(3) . . ?
C12 C11 H11 119.2 . . ?
C11 C12 C15 120.7(3) . . ?
C13 C12 C11 117.2(3) . . ?
C13 C12 C15 122.1(3) . . ?
C12 C13 H13 119.2 . . ?
C12 C13 C14 121.6(3) . . ?
C14 C13 H13 119.2 . . ?
C9 C14 C13 121.7(3) . . ?
C9 C14 H14 119.1 . . ?
C13 C14 H14 119.1 . . ?
N1 C15 C12 110.0(2) . . ?
N1 C15 H15A 109.7 . . ?
N1 C15 H15B 109.7 . . ?
C12 C15 H15A 109.7 . . ?
C12 C15 H15B 109.7 . . ?
H15A C15 H15B 108.2 . . ?
N1 C16 H16 106.3 . . ?
N1 C16 C17 112.0(3) . . ?
N1 C16 C18 115.3(2) . 2_777 ?
C17 C16 H16 106.3 . . ?
C17 C16 C18 110.1(3) . 2_777 ?
C18 C16 H16 106.3 2_777 . ?
C16 C17 H17A 109.6 . . ?
C16 C17 H17B 109.6 . . ?
C16 C17 C18 110.2(3) . . ?
H17A C17 H17B 108.1 . . ?
C18 C17 H17A 109.6 . . ?
C18 C17 H17B 109.6 . . ?
C16 C18 C17 109.9(2) 2_777 . ?
C16 C18 H18A 109.7 2_777 . ?
C16 C18 H18B 109.7 2_777 . ?
C17 C18 H18A 109.7 . . ?
C17 C18 H18B 109.7 . . ?
H18A C18 H18B 108.2 . . ?
N1 C19 H19A 108.9 . . ?
N1 C19 H19B 108.9 . . ?
N1 C19 C20 113.2(3) . . ?
H19A C19 H19B 107.8 . . ?
C20 C19 H19A 108.9 . . ?
C20 C19 H19B 108.9 . . ?
C25 C20 C19 122.7(3) . . ?
C25 C20 C21A 114.3(6) . . ?
C21A C20 C19 121.5(6) . . ?
C21B C20 C19 120.2(7) . . ?
C21B C20 C25 115.8(7) . . ?
C24 C23 C26 121.2(4) . . ?
C24 C23 C22A 121.5(6) . . ?
C24 C23 C22B 109.9(7) . . ?
C22A C23 C26 116.2(6) . . ?
C22B C23 C26 127.5(7) . . ?
C23 C24 H24 119.3 . . ?
C23 C24 C25 121.3(3) . . ?
C25 C24 H24 119.3 . . ?
C20 C25 H25 118.7 . . ?
C24 C25 C20 122.6(4) . . ?
C24 C25 H25 118.7 . . ?
C27A C26 C23 126.3(5) . . ?
C31A C26 C23 124.3(6) . . ?
C31A C26 C27A 106.7(7) . . ?
C27B C26 C23 120.0(5) . . ?
C27B C26 C31B 124.8(7) . . ?
C31B C26 C23 115.2(6) . . ?
C32 C29 C30B 122.0(6) . . ?
C28A C29 C32 116.8(8) . . ?
C30A C29 C32 115.6(6) . . ?
C30A C29 C28A 124.4(7) . . ?
C28B C29 C32 126.1(9) . . ?
C28B C29 C30B 111.7(8) . . ?
O3A C32 C29 114.8(6) . . ?
O3A C32 O4A 115.9(8) . . ?
O4A C32 C29 129.3(7) . . ?
O3B C32 C29 113.8(5) . . ?
O4B C32 C29 105.2(7) . . ?
O4B C32 O3B 139.7(6) . . ?
C32 O3A C33A 111.3(9) . . ?
C20 C21A H21A 118.1 . . ?
C22A C21A C20 123.7(10) . . ?
C22A C21A H21A 118.1 . . ?
C23 C22A H22A 122.6 . . ?
C21A C22A C23 114.9(9) . . ?
C21A C22A H22A 122.6 . . ?
C26 C27A H27A 117.7 . . ?
C28A C27A C26 124.5(8) . . ?
C28A C27A H27A 117.7 . . ?
C29 C28A C27A 117.7(9) . . ?
C29 C28A H28A 121.1 . . ?
C27A C28A H28A 121.1 . . ?
C29 C30A H30A 121.6 . . ?
C29 C30A C31A 116.8(8) . . ?
C31A C30A H30A 121.6 . . ?
C26 C31A H31A 118.1 . . ?
C30A C31A C26 123.9(9) . . ?
C30A C31A H31A 118.1 . . ?
O3A C33A H33A 109.5 . . ?
O3A C33A H33B 109.5 . . ?
O3A C33A H33C 109.5 . . ?
H33A C33A H33B 109.5 . . ?
H33A C33A H33C 109.5 . . ?
H33B C33A H33C 109.5 . . ?
C33B O3B C32 118.3(7) . . ?
C20 C21B H21B 121.0 . . ?
C20 C21B C22B 118.1(11) . . ?
C22B C21B H21B 121.0 . . ?
C23 C22B C21B 128.7(12) . . ?
C23 C22B H22B 115.6 . . ?
C21B C22B H22B 115.6 . . ?
C26 C27B H27B 119.0 . . ?
C26 C27B C28B 121.9(11) . . ?
C28B C27B H27B 119.0 . . ?
C29 C28B C27B 123.2(13) . . ?
C29 C28B H28B 118.4 . . ?
C27B C28B H28B 118.4 . . ?
C29 C30B H30B 118.9 . . ?
C31B C30B C29 122.2(7) . . ?
C31B C30B H30B 118.9 . . ?
C26 C31B H31B 122.0 . . ?
C30B C31B C26 115.9(10) . . ?
C30B C31B H31B 122.0 . . ?
O3B C33B H33D 109.5 . . ?
O3B C33B H33E 109.5 . . ?
O3B C33B H33F 109.5 . . ?
H33D C33B H33E 109.5 . . ?
H33D C33B H33F 109.5 . . ?
H33E C33B H33F 109.5 . . ?
C35A N2A C36A 121.5(12) . . ?
C35A N2A C37A 120.5(11) . . ?
C37A N2A C36A 115.6(11) . . ?
H34A C34A H34B 109.5 . . ?
H34A C34A H34C 109.5 . . ?
H34B C34A H34C 109.5 . . ?
C35A C34A H34A 109.5 . . ?
C35A C34A H34B 109.5 . . ?
C35A C34A H34C 109.5 . . ?
O5A C35A C34A 121.9(12) . . ?
N2A C35A O5A 119.2(12) . . ?
N2A C35A C34A 118.9(11) . . ?
N2A C36A H36A 109.5 . . ?
N2A C36A H36B 109.5 . . ?
N2A C36A H36C 109.5 . . ?
H36A C36A H36B 109.5 . . ?
H36A C36A H36C 109.5 . . ?
H36B C36A H36C 109.5 . . ?
N2A C37A H37A 109.5 . . ?
N2A C37A H37B 109.5 . . ?
N2A C37A H37C 109.5 . . ?
H37A C37A H37B 109.5 . . ?
H37A C37A H37C 109.5 . . ?
H37B C37A H37C 109.5 . . ?
C35B N2B C36B 111.5(17) . . ?
C35B N2B C37B 131(2) . . ?
C36B N2B C37B 117.0(11) . . ?
H34D C34B H34E 109.5 . . ?
H34D C34B H34F 109.5 . . ?
H34E C34B H34F 109.5 . . ?
C35B C34B H34D 109.5 . . ?
C35B C34B H34E 109.5 . . ?
C35B C34B H34F 109.5 . . ?
N2B C35B O5B 106.9(16) . . ?
N2B C35B C34B 136(3) . . ?
C34B C35B O5B 116.5(19) . . ?
N2B C36B H36D 109.5 . . ?
N2B C36B H36E 109.5 . . ?
N2B C36B H36F 109.5 . . ?
H36D C36B H36E 109.5 . . ?
H36D C36B H36F 109.5 . . ?
H36E C36B H36F 109.5 . . ?
N2B C37B H37D 109.5 . . ?
N2B C37B H37E 109.5 . . ?
N2B C37B H37F 109.5 . . ?
H37D C37B H37E 109.5 . . ?
H37D C37B H37F 109.5 . . ?
H37E C37B H37F 109.5 . . ?

loop_
_geom_bond_atom_site_label_1
_geom_bond_atom_site_label_2
_geom_bond_distance
_geom_bond_site_symmetry_2
_geom_bond_publ_flag
O1 C1 1.452(3) . ?
O1 C2 1.320(4) . ?
O2 C2 1.192(4) . ?
N1 H1 0.9800 . ?
N1 C15 1.466(4) . ?
N1 C16 1.483(3) . ?
N1 C19 1.460(5) . ?
C1 H1A 0.9600 . ?
C1 H1B 0.9600 . ?
C1 H1C 0.9600 . ?
C2 C3 1.487(4) . ?
C3 C4 1.356(5) . ?
C3 C8 1.343(5) . ?
C4 H4 0.9300 . ?
C4 C5 1.386(4) . ?
C5 H5 0.9300 . ?
C5 C6 1.362(4) . ?
C6 C7 1.353(4) . ?
C6 C9 1.486(3) . ?
C7 H7 0.9300 . ?
C7 C8 1.382(5) . ?
C8 H8 0.9300 . ?
C9 C10 1.388(4) . ?
C9 C14 1.373(4) . ?
C10 H10 0.9300 . ?
C10 C11 1.386(4) . ?
C11 H11 0.9300 . ?
C11 C12 1.375(4) . ?
C12 C13 1.366(4) . ?
C12 C15 1.519(3) . ?
C13 H13 0.9300 . ?
C13 C14 1.387(4) . ?
C14 H14 0.9300 . ?
C15 H15A 0.9700 . ?
C15 H15B 0.9700 . ?
C16 H16 0.9800 . ?
C16 C17 1.520(5) . ?
C16 C18 1.536(4) 2_777 ?
C17 H17A 0.9700 . ?
C17 H17B 0.9700 . ?
C17 C18 1.538(4) . ?
C18 H18A 0.9700 . ?
C18 H18B 0.9700 . ?
C19 H19A 0.9700 . ?
C19 H19B 0.9700 . ?
C19 C20 1.502(5) . ?
C20 C25 1.387(5) . ?
C20 C21A 1.494(12) . ?
C20 C21B 1.286(15) . ?
C23 C24 1.358(6) . ?
C23 C26 1.488(7) . ?
C23 C22A 1.455(12) . ?
C23 C22B 1.363(13) . ?
C24 H24 0.9300 . ?
C24 C25 1.379(6) . ?
C25 H25 0.9300 . ?
C26 C27A 1.488(11) . ?
C26 C31A 1.483(9) . ?
C26 C27B 1.189(16) . ?
C26 C31B 1.435(8) . ?
C29 C32 1.523(8) . ?
C29 C28A 1.338(10) . ?
C29 C30A 1.305(12) . ?
C29 C28B 1.367(12) . ?
C29 C30B 1.523(15) . ?
C32 O3A 1.051(10) . ?
C32 O4A 1.220(8) . ?
C32 O3B 1.495(11) . ?
C32 O4B 1.450(11) . ?
O3A C33A 1.439(11) . ?
C21A H21A 0.9300 . ?
C21A C22A 1.39(2) . ?
C22A H22A 0.9300 . ?
C27A H27A 0.9300 . ?
C27A C28A 1.345(14) . ?
C28A H28A 0.9300 . ?
C30A H30A 0.9300 . ?
C30A C31A 1.395(14) . ?
C31A H31A 0.9300 . ?
C33A H33A 0.9600 . ?
C33A H33B 0.9600 . ?
C33A H33C 0.9600 . ?
O3B C33B 1.460(11) . ?
C21B H21B 0.9300 . ?
C21B C22B 1.37(2) . ?
C22B H22B 0.9300 . ?
C27B H27B 0.9300 . ?
C27B C28B 1.429(16) . ?
C28B H28B 0.9300 . ?
C30B H30B 0.9300 . ?
C30B C31B 1.372(14) . ?
C31B H31B 0.9300 . ?
C33B H33D 0.9600 . ?
C33B H33E 0.9600 . ?
C33B H33F 0.9600 . ?
O5A C35A 1.259(13) . ?
N2A C35A 1.256(17) . ?
N2A C36A 1.581(15) . ?
N2A C37A 1.503(17) . ?
C34A H34A 0.9600 . ?
C34A H34B 0.9600 . ?
C34A H34C 0.9600 . ?
C34A C35A 1.521(15) . ?
C36A H36A 0.9600 . ?
C36A H36B 0.9600 . ?
C36A H36C 0.9600 . ?
C37A H37A 0.9600 . ?
C37A H37B 0.9600 . ?
C37A H37C 0.9600 . ?
O5B C35B 1.50(3) . ?
N2B C35B 1.15(2) . ?
N2B C36B 1.480(17) . ?
N2B C37B 1.482(15) . ?
C34B H34D 0.9600 . ?
C34B H34E 0.9600 . ?
C34B H34F 0.9600 . ?
C34B C35B 1.426(18) . ?
C36B H36D 0.9600 . ?
C36B H36E 0.9600 . ?
C36B H36F 0.9600 . ?
C37B H37D 0.9600 . ?
C37B H37E 0.9600 . ?
C37B H37F 0.9600 . ?

loop_
_geom_torsion_atom_site_label_1
_geom_torsion_atom_site_label_2
_geom_torsion_atom_site_label_3
_geom_torsion_atom_site_label_4
_geom_torsion
_geom_torsion_site_symmetry_1
_geom_torsion_site_symmetry_2
_geom_torsion_site_symmetry_3
_geom_torsion_site_symmetry_4
_geom_torsion_publ_flag
O1 C2 C3 C4 -173.4(4) . . . . ?
O1 C2 C3 C8 9.2(6) . . . . ?
O2 C2 C3 C4 7.9(6) . . . . ?
O2 C2 C3 C8 -169.5(5) . . . . ?
N1 C16 C17 C18 -171.6(3) . . . . ?
N1 C19 C20 C25 136.8(3) . . . . ?
N1 C19 C20 C21A -57.8(6) . . . . ?
N1 C19 C20 C21B -30.0(8) . . . . ?
C1 O1 C2 O2 3.5(6) . . . . ?
C1 O1 C2 C3 -175.3(3) . . . . ?
C2 C3 C4 C5 -178.7(4) . . . . ?
C2 C3 C8 C7 178.7(5) . . . . ?
C3 C4 C5 C6 -0.1(8) . . . . ?
C4 C3 C8 C7 1.2(8) . . . . ?
C4 C5 C6 C7 1.3(7) . . . . ?
C4 C5 C6 C9 -179.3(4) . . . . ?
C5 C6 C7 C8 -1.3(8) . . . . ?
C5 C6 C9 C10 1.2(5) . . . . ?
C5 C6 C9 C14 -178.9(4) . . . . ?
C6 C7 C8 C3 0.0(10) . . . . ?
C6 C9 C10 C11 -179.6(3) . . . . ?
C6 C9 C14 C13 179.7(3) . . . . ?
C7 C6 C9 C10 -179.4(4) . . . . ?
C7 C6 C9 C14 0.5(5) . . . . ?
C8 C3 C4 C5 -1.2(8) . . . . ?
C9 C6 C7 C8 179.3(5) . . . . ?
C9 C10 C11 C12 1.1(7) . . . . ?
C10 C9 C14 C13 -0.4(5) . . . . ?
C10 C11 C12 C13 -2.8(6) . . . . ?
C10 C11 C12 C15 177.4(4) . . . . ?
C11 C12 C13 C14 2.9(6) . . . . ?
C11 C12 C15 N1 -61.8(5) . . . . ?
C12 C13 C14 C9 -1.4(6) . . . . ?
C13 C12 C15 N1 118.3(3) . . . . ?
C14 C9 C10 C11 0.5(5) . . . . ?
C15 N1 C16 C17 -68.6(3) . . . . ?
C15 N1 C16 C18 58.3(4) . . . 2_777 ?
C15 N1 C19 C20 158.4(2) . . . . ?
C15 C12 C13 C14 -177.3(3) . . . . ?
C16 N1 C15 C12 162.5(3) . . . . ?
C16 N1 C19 C20 -71.7(3) . . . . ?
C16 C17 C18 C16 -58.6(4) . . . 2_777 ?
C18 C16 C17 C18 58.7(4) 2_777 . . . ?
C19 N1 C15 C12 -68.7(3) . . . . ?
C19 N1 C16 C17 163.2(3) . . . . ?
C19 N1 C16 C18 -69.9(4) . . . 2_777 ?
C19 C20 C25 C24 176.5(3) . . . . ?
C19 C20 C21A C22A -177.7(8) . . . . ?
C19 C20 C21B C22B -177.0(10) . . . . ?
C20 C21A C22A C23 1.4(15) . . . . ?
C20 C21B C22B C23 0(2) . . . . ?
C23 C24 C25 C20 0.7(6) . . . . ?
C23 C26 C27A C28A -178.7(9) . . . . ?
C23 C26 C31A C30A 179.3(9) . . . . ?
C23 C26 C27B C28B -178.9(6) . . . . ?
C23 C26 C31B C30B 179.7(5) . . . . ?
C24 C23 C26 C27A 171.1(7) . . . . ?
C24 C23 C26 C31A -29.8(8) . . . . ?
C24 C23 C26 C27B -156.9(7) . . . . ?
C24 C23 C26 C31B 24.7(6) . . . . ?
C24 C23 C22A C21A 10.2(11) . . . . ?
C24 C23 C22B C21B -14.6(17) . . . . ?
C25 C20 C21A C22A -11.1(12) . . . . ?
C25 C20 C21B C22B 15.3(15) . . . . ?
C26 C23 C24 C25 -179.0(3) . . . . ?
C26 C23 C22A C21A 178.1(7) . . . . ?
C26 C23 C22B C21B 178.6(11) . . . . ?
C26 C27A C28A C29 -2.8(17) . . . . ?
C26 C27B C28B C29 -3.8(14) . . . . ?
C29 C32 O3A C33A -177.4(6) . . . . ?
C29 C32 O3B C33B 174.9(6) . . . . ?
C29 C30A C31A C26 0.7(17) . . . . ?
C29 C30B C31B C26 1.8(9) . . . . ?
C32 C29 C28A C27A -179.0(9) . . . . ?
C32 C29 C30A C31A -180.0(9) . . . . ?
C32 C29 C28B C27B -178.7(6) . . . . ?
C32 C29 C30B C31B 179.4(5) . . . . ?
O4A C32 O3A C33A 3.7(13) . . . . ?
C21A C20 C25 C24 10.1(7) . . . . ?
C22A C23 C24 C25 -11.7(7) . . . . ?
C22A C23 C26 C27A 3.2(10) . . . . ?
C22A C23 C26 C31A 162.3(8) . . . . ?
C27A C26 C31A C30A -18.1(13) . . . . ?
C28A C29 C32 O3A -5.0(12) . . . . ?
C28A C29 C32 O4A 173.7(9) . . . . ?
C28A C29 C30A C31A 20.7(17) . . . . ?
C30A C29 C32 O3A -165.9(10) . . . . ?
C30A C29 C32 O4A 12.8(14) . . . . ?
C30A C29 C28A C27A -20.0(16) . . . . ?
C31A C26 C27A C28A 19.3(14) . . . . ?
O4B C32 O3B C33B -21.0(12) . . . . ?
C21B C20 C25 C24 -16.2(8) . . . . ?
C22B C23 C24 C25 13.3(8) . . . . ?
C22B C23 C26 C27B 8.6(11) . . . . ?
C22B C23 C26 C31B -169.9(8) . . . . ?
C27B C26 C31B C30B 1.3(11) . . . . ?
C28B C29 C32 O3B 0.0(8) . . . . ?
C28B C29 C32 O4B -169.4(6) . . . . ?
C28B C29 C30B C31B -5.2(9) . . . . ?
C30B C29 C32 O3B 174.7(6) . . . . ?
C30B C29 C32 O4B 5.2(6) . . . . ?
C30B C29 C28B C27B 6.2(10) . . . . ?
C31B C26 C27B C28B -0.6(14) . . . . ?
C36A N2A C35A O5A 163.1(10) . . . . ?
C36A N2A C35A C34A -17.2(18) . . . . ?
C37A N2A C35A O5A 1.5(18) . . . . ?
C37A N2A C35A C34A -178.8(10) . . . . ?
C36B N2B C35B O5B 172.9(8) . . . . ?
C36B N2B C35B C34B 0(2) . . . . ?
C37B N2B C35B O5B -4(2) . . . . ?
C37B N2B C35B C34B -176.7(11) . . . . ?
